data_4021523
loop_
_publ_author_name
'Devarajulu Sureshkumar'
'Susama Maity'
'Srinivasan Chandrasekaran'

_publ_section_title
;
 Regio- and Stereoselective Synthesis of Aziridino Epoxides from
 Cyclic Dienes
;
_journal_name_full 'Journal of Organic Chemistry'
_journal_page_first 1653
_journal_page_last 1657
_journal_paper_doi 10.1021/jo052357x
_journal_volume 71
_journal_year 2006
_chemical_absolute_configuration ad
_chemical_compound_source 'see text'
_chemical_formula_moiety 'C14 H17 N O3 S'
_chemical_formula_sum 'C14 H17 N O3 S'
_chemical_formula_weight 279.36
_chemical_name_common trans-aziridino-epoxy-cyclohexane
_chemical_name_systematic
;
(1aS,2aS,3aR,4aR)-1a-methyl-3-[(4-methylphenyl)
sulfonyl]perhydrooxireno[2',3':4,5]benzo[b]azirene
;
_space_group_IT_number 4
_symmetry_cell_setting monoclinic
_symmetry_space_group_name_Hall 'P 2yb'
_symmetry_space_group_name_H-M 'P 1 21 1'
_atom_sites_solution_hydrogens geom
_atom_sites_solution_primary direct
_atom_sites_solution_secondary difmap
_cell_angle_alpha 90
_cell_angle_beta 96.762(11)
_cell_angle_gamma 90
_cell_formula_units_Z 2
_cell_length_a 8.579(6)
_cell_length_b 6.023(4)
_cell_length_c 13.590(9)
_cell_measurement_reflns_used 600
_cell_measurement_temperature 296(2)
_cell_measurement_theta_max 25.00
_cell_measurement_theta_min 1.51
_cell_volume 697.4(8)
_computing_cell_refinement SMART
_computing_data_collection 'SMART (Bruker, 1998)'
_computing_data_reduction 'SAINT (Bruker, 1998)'
_computing_molecular_graphics 'Ortep-3 for Windows (Farrugia, 1997) and CAMERON (Watkin et al., 1993)'
_computing_publication_material 'PLATON (Spek, 2003)'
_computing_structure_refinement 'SHELXL-97 (Sheldrick, 1997)'
_computing_structure_solution 'SIR92 (Altomare et al., 1993)'
_diffrn_ambient_temperature 296(2)
_diffrn_measured_fraction_theta_full 0.992
_diffrn_measured_fraction_theta_max 0.992
_diffrn_measurement_device_type 'Bruker SMART CCD area detector'
_diffrn_measurement_method '\f and \w scans'
_diffrn_radiation_monochromator graphite
_diffrn_radiation_source 'fine-focus sealed tube'
_diffrn_radiation_type MoK\a
_diffrn_radiation_wavelength 0.71073
_diffrn_reflns_av_R_equivalents 0.0286
_diffrn_reflns_av_sigmaI/netI 0.0505
_diffrn_reflns_limit_h_max 10
_diffrn_reflns_limit_h_min -10
_diffrn_reflns_limit_k_max 7
_diffrn_reflns_limit_k_min -7
_diffrn_reflns_limit_l_max 16
_diffrn_reflns_limit_l_min -16
_diffrn_reflns_number 4870
_diffrn_reflns_reduction_process
;
;
_diffrn_reflns_theta_full 25.00
_diffrn_reflns_theta_max 25.00
_diffrn_reflns_theta_min 1.51
_exptl_absorpt_coefficient_mu 0.235
_exptl_absorpt_correction_T_max 0.9633
_exptl_absorpt_correction_T_min 0.9479
_exptl_absorpt_correction_type multi-scan
_exptl_absorpt_process_details '(SADABS; Sheldrick, 1997)'
_exptl_crystal_colour colorless
_exptl_crystal_density_diffrn 1.330
_exptl_crystal_density_method 'Not Measured'
_exptl_crystal_description block
_exptl_crystal_F_000 296
_exptl_crystal_size_max 0.23
_exptl_crystal_size_mid 0.20
_exptl_crystal_size_min 0.16
_refine_diff_density_max 0.704
_refine_diff_density_min -0.310
_refine_diff_density_rms 0.085
_refine_ls_abs_structure_details 'Flack H D (1983), Acta Cryst. A39, 876-881'
_refine_ls_abs_structure_Flack 0.06(15)
_refine_ls_extinction_method none
_refine_ls_goodness_of_fit_ref 1.159
_refine_ls_hydrogen_treatment refall
_refine_ls_matrix_type full
_refine_ls_number_parameters 172
_refine_ls_number_reflns 2397
_refine_ls_number_restraints 1
_refine_ls_restrained_S_all 1.158
_refine_ls_R_factor_all 0.0878
_refine_ls_R_factor_gt 0.0739
_refine_ls_shift/su_max 0.000
_refine_ls_shift/su_mean 0.000
_refine_ls_structure_factor_coef Fsqd
_refine_ls_weighting_details 'calc w=1/[\s^2^(Fo^2^)+(0.0772P)^2^+0.9917P] where P=(Fo^2^+2Fc^2^)/3'
_refine_ls_weighting_scheme calc
_refine_ls_wR_factor_gt 0.1874
_refine_ls_wR_factor_ref 0.1931
_reflns_number_gt 2005
_reflns_number_total 2397
_reflns_threshold_expression I>2sigma(I)
_cod_data_source_file jo052357xsi20051225_012407_11.cif
_cod_depositor_comments
;
The following automatic conversions were performed:
'_symmetry_cell_setting' value 'Monoclinic' changed to 'monoclinic'
according to '/home/saulius/struct/CIF-dictionaries/cif_core.dic'
dictionary named 'cif_core.dic' version 2.4.1 from 2010-06-29.

Automatic conversion script
Id: cif_fix_enum 1527 2010-12-29 10:47:43Z saulius 
;
_cod_original_sg_symbol_H-M 'P 21'
_cod_database_code 4021523

loop_
_symmetry_equiv_pos_site_id
_symmetry_equiv_pos_as_xyz
1 x,y,z
2 -x,1/2+y,-z

loop_
_atom_site_label
_atom_site_type_symbol
_atom_site_fract_x
_atom_site_fract_y
_atom_site_fract_z
_atom_site_U_iso_or_equiv
_atom_site_adp_type
_atom_site_occupancy
_atom_site_symmetry_multiplicity
_atom_site_calc_flag
_atom_site_refinement_flags
S1 S 0.73385(18) 0.2497(3) 0.75271(11) 0.0440(4) Uani 1 1 d .
O3 O 0.7991(5) 0.6362(9) 0.3923(3) 0.0557(12) Uani 1 1 d .
N1 N 0.7231(6) 0.3273(8) 0.6345(4) 0.0385(12) Uani 1 1 d .
O2 O 0.6028(5) 0.3467(9) 0.7921(3) 0.0604(14) Uani 1 1 d .
C1 C 0.8632(7) 0.3739(10) 0.5854(5) 0.0415(14) Uani 1 1 d .
H1 H 0.9643 0.3585 0.6266 0.050 Uiso 1 1 calc R
C9 C 1.0466(7) 0.2385(13) 0.8179(4) 0.0524(16) Uani 1 1 d .
H9 H 1.0470 0.1023 0.7856 0.063 Uiso 1 1 calc R
C5 C 0.6460(7) 0.6709(12) 0.5352(5) 0.0519(17) Uani 1 1 d .
H5A H 0.6636 0.8300 0.5380 0.062 Uiso 1 1 calc R
H5B H 0.5410 0.6442 0.5523 0.062 Uiso 1 1 calc R
O1 O 0.7492(7) 0.0148(8) 0.7504(4) 0.0718(17) Uani 1 1 d .
C12 C 1.0475(8) 0.6391(13) 0.9147(4) 0.0533(17) Uani 1 1 d .
H12 H 1.0471 0.7743 0.9477 0.064 Uiso 1 1 calc R
C8 C 0.9083(7) 0.3579(10) 0.8168(4) 0.0398(14) Uani 1 1 d .
C2 C 0.8572(8) 0.2908(12) 0.4827(5) 0.0539(18) Uani 1 1 d .
H2A H 0.8259 0.1360 0.4821 0.065 Uiso 1 1 calc R
H2B H 0.9625 0.2966 0.4635 0.065 Uiso 1 1 calc R
C13 C 0.9086(8) 0.5582(10) 0.8650(4) 0.0437(14) Uani 1 1 d .
H13 H 0.8162 0.6391 0.8644 0.052 Uiso 1 1 calc R
C4 C 0.6521(7) 0.5954(12) 0.4311(5) 0.0485(16) Uani 1 1 d .
H4 H 0.5574 0.6243 0.3851 0.058 Uiso 1 1 calc R
C6 C 0.7606(7) 0.5633(9) 0.6116(4) 0.0367(13) Uani 1 1 d .
H6 H 0.8022 0.6560 0.6679 0.044 Uiso 1 1 calc R
C11 C 1.1865(9) 0.5224(12) 0.9159(5) 0.0531(18) Uani 1 1 d .
C10 C 1.1838(8) 0.3228(13) 0.8671(5) 0.061(2) Uani 1 1 d .
H10 H 1.2764 0.2426 0.8672 0.074 Uiso 1 1 calc R
C3 C 0.7483(8) 0.4124(12) 0.4047(5) 0.0481(17) Uani 1 1 d .
C14 C 1.3365(10) 0.626(2) 0.9658(6) 0.097(3) Uani 1 1 d .
H14A H 1.3126 0.7646 0.9953 0.117 Uiso 1 1 calc R
H14B H 1.4077 0.6507 0.9174 0.117 Uiso 1 1 calc R
H14C H 1.3841 0.5274 1.0162 0.117 Uiso 1 1 calc R
C7 C 0.7080(9) 0.2866(16) 0.3086(5) 0.072(2) Uani 1 1 d .
H7A H 0.7842 0.1717 0.3036 0.087 Uiso 1 1 calc R
H7B H 0.7086 0.3869 0.2538 0.087 Uiso 1 1 calc R
H7C H 0.6057 0.2214 0.3075 0.087 Uiso 1 1 calc R

loop_
_atom_site_aniso_label
_atom_site_aniso_U_11
_atom_site_aniso_U_22
_atom_site_aniso_U_33
_atom_site_aniso_U_23
_atom_site_aniso_U_13
_atom_site_aniso_U_12
S1 0.0528(9) 0.0401(8) 0.0388(8) 0.0101(7) 0.0041(6) -0.0063(8)
O3 0.052(3) 0.066(3) 0.051(3) 0.016(3) 0.011(2) -0.007(3)
N1 0.037(3) 0.035(3) 0.043(3) 0.011(2) 0.003(2) -0.004(2)
O2 0.057(3) 0.085(4) 0.041(3) 0.000(2) 0.013(2) -0.003(3)
C1 0.038(3) 0.039(4) 0.047(3) 0.003(3) 0.007(3) 0.004(3)
C9 0.064(4) 0.045(4) 0.047(3) -0.011(3) -0.001(3) 0.011(4)
C5 0.041(3) 0.052(4) 0.063(4) 0.001(3) 0.003(3) 0.009(3)
O1 0.102(5) 0.044(3) 0.065(3) 0.011(3) -0.007(3) -0.022(3)
C12 0.076(5) 0.048(4) 0.034(3) -0.004(3) -0.002(3) -0.012(4)
C8 0.054(4) 0.037(3) 0.027(3) 0.005(2) 0.000(2) 0.000(3)
C2 0.066(4) 0.053(5) 0.045(3) -0.004(3) 0.017(3) 0.005(3)
C13 0.060(4) 0.033(3) 0.040(3) -0.006(3) 0.009(3) 0.002(3)
C4 0.030(3) 0.059(4) 0.055(4) 0.012(3) -0.001(3) -0.005(3)
C6 0.049(3) 0.030(3) 0.029(3) 0.001(2) -0.004(2) -0.006(3)
C11 0.066(4) 0.062(5) 0.031(3) -0.008(3) 0.000(3) 0.000(4)
C10 0.055(4) 0.078(6) 0.049(4) -0.003(4) 0.001(3) 0.025(4)
C3 0.044(4) 0.065(5) 0.037(4) 0.001(3) 0.011(3) -0.013(3)
C14 0.076(5) 0.157(10) 0.058(5) -0.035(6) 0.000(4) -0.032(6)
C7 0.075(5) 0.098(7) 0.044(4) 0.004(4) 0.003(3) -0.027(5)

loop_
_atom_type_symbol
_atom_type_description
_atom_type_scat_dispersion_real
_atom_type_scat_dispersion_imag
_atom_type_scat_source
S S 0.1246 0.1234 'International Tables Vol C Tables 4.2.6.8 and 6.1.1.4'
O O 0.0106 0.0060 'International Tables Vol C Tables 4.2.6.8 and 6.1.1.4'
N N 0.0061 0.0033 'International Tables Vol C Tables 4.2.6.8 and 6.1.1.4'
H H 0.0000 0.0000 'International Tables Vol C Tables 4.2.6.8 and 6.1.1.4'
C C 0.0033 0.0016 'International Tables Vol C Tables 4.2.6.8 and 6.1.1.4'

loop_
_geom_angle_atom_site_label_1
_geom_angle_atom_site_label_2
_geom_angle_atom_site_label_3
_geom_angle
O1 S1 O2 119.7(4)
O1 S1 N1 104.6(3)
O2 S1 N1 106.9(3)
O1 S1 C8 107.6(3)
O2 S1 C8 108.9(3)
N1 S1 C8 108.6(3)
C3 O3 C4 60.4(4)
C1 N1 C6 61.1(4)
C1 N1 S1 122.4(4)
C6 N1 S1 118.5(4)
N1 C1 C2 115.1(5)
N1 C1 C6 60.4(4)
C2 C1 C6 121.5(5)
N1 C1 H1 116.0
C2 C1 H1 116.0
C6 C1 H1 116.0
C10 C9 C8 119.6(6)
C10 C9 H9 120.2
C8 C9 H9 120.2
C6 C5 C4 115.7(5)
C6 C5 H5A 108.4
C4 C5 H5A 108.4
C6 C5 H5B 108.4
C4 C5 H5B 108.4
H5A C5 H5B 107.4
C11 C12 C13 121.2(6)
C11 C12 H12 119.4
C13 C12 H12 119.4
C13 C8 C9 119.8(6)
C13 C8 S1 120.9(5)
C9 C8 S1 119.3(5)
C1 C2 C3 116.5(6)
C1 C2 H2A 108.2
C3 C2 H2A 108.2
C1 C2 H2B 108.2
C3 C2 H2B 108.2
H2A C2 H2B 107.3
C8 C13 C12 119.6(6)
C8 C13 H13 120.2
C12 C13 H13 120.2
O3 C4 C3 59.4(4)
O3 C4 C5 115.1(5)
C3 C4 C5 123.4(6)
O3 C4 H4 115.5
C3 C4 H4 115.5
C5 C4 H4 115.5
C5 C6 N1 114.6(5)
C5 C6 C1 121.3(5)
N1 C6 C1 58.5(4)
C5 C6 H6 116.5
N1 C6 H6 116.5
C1 C6 H6 116.5
C10 C11 C12 118.3(7)
C10 C11 C14 122.8(8)
C12 C11 C14 118.8(7)
C11 C10 C9 121.5(7)
C11 C10 H10 119.3
C9 C10 H10 119.3
O3 C3 C4 60.2(4)
O3 C3 C7 114.2(6)
C4 C3 C7 121.0(6)
O3 C3 C2 111.5(5)
C4 C3 C2 121.2(5)
C7 C3 C2 114.9(6)
C11 C14 H14A 109.5
C11 C14 H14B 109.5
H14A C14 H14B 109.5
C11 C14 H14C 109.5
H14A C14 H14C 109.5
H14B C14 H14C 109.5
C3 C7 H7A 109.5
C3 C7 H7B 109.5
H7A C7 H7B 109.5
C3 C7 H7C 109.5
H7A C7 H7C 109.5
H7B C7 H7C 109.5

loop_
_geom_bond_atom_site_label_1
_geom_bond_atom_site_label_2
_geom_bond_distance
S1 O1 1.421(5)
S1 O2 1.427(5)
S1 N1 1.666(5)
S1 C8 1.765(6)
O3 C3 1.433(8)
O3 C4 1.444(7)
N1 C1 1.469(8)
N1 C6 1.498(7)
C1 C2 1.478(9)
C1 C6 1.509(8)
C1 H1 0.9800
C9 C10 1.381(9)
C9 C8 1.386(8)
C9 H9 0.9300
C5 C6 1.492(8)
C5 C4 1.493(9)
C5 H5A 0.9700
C5 H5B 0.9700
C12 C11 1.383(9)
C12 C13 1.386(9)
C12 H12 0.9300
C8 C13 1.373(8)
C2 C3 1.516(9)
C2 H2A 0.9700
C2 H2B 0.9700
C13 H13 0.9300
C4 C3 1.447(10)
C4 H4 0.9800
C6 H6 0.9800
C11 C10 1.371(10)
C11 C14 1.515(10)
C10 H10 0.9300
C3 C7 1.515(10)
C14 H14A 0.9600
C14 H14B 0.9600
C14 H14C 0.9600
C7 H7A 0.9600
C7 H7B 0.9600
C7 H7C 0.9600

loop_
_geom_torsion_atom_site_label_1
_geom_torsion_atom_site_label_2
_geom_torsion_atom_site_label_3
_geom_torsion_atom_site_label_4
_geom_torsion
O1 S1 N1 C1 -87.3(5)
O2 S1 N1 C1 144.8(5)
C8 S1 N1 C1 27.5(6)
O1 S1 N1 C6 -159.5(4)
O2 S1 N1 C6 72.6(5)
C8 S1 N1 C6 -44.8(5)
C6 N1 C1 C2 -113.4(6)
S1 N1 C1 C2 139.4(5)
S1 N1 C1 C6 -107.2(5)
C10 C9 C8 C13 -0.4(9)
C10 C9 C8 S1 179.5(5)
O1 S1 C8 C13 -153.9(5)
O2 S1 C8 C13 -22.8(6)
N1 S1 C8 C13 93.3(5)
O1 S1 C8 C9 26.2(6)
O2 S1 C8 C9 157.4(5)
N1 S1 C8 C9 -86.5(5)
N1 C1 C2 C3 72.0(8)
C6 C1 C2 C3 2.7(9)
C9 C8 C13 C12 -0.1(9)
S1 C8 C13 C12 -179.9(5)
C11 C12 C13 C8 0.5(10)
C3 O3 C4 C5 115.5(7)
C6 C5 C4 O3 -61.6(8)
C6 C5 C4 C3 7.1(9)
C4 C5 C6 N1 -72.9(7)
C4 C5 C6 C1 -6.2(9)
C1 N1 C6 C5 112.9(6)
S1 N1 C6 C5 -133.7(5)
S1 N1 C6 C1 113.4(5)
N1 C1 C6 C5 -101.5(6)
C2 C1 C6 C5 1.5(9)
C2 C1 C6 N1 103.0(6)
C13 C12 C11 C10 -0.4(10)
C13 C12 C11 C14 176.2(7)
C12 C11 C10 C9 -0.1(11)
C14 C11 C10 C9 -176.5(7)
C8 C9 C10 C11 0.5(11)
C4 O3 C3 C7 113.2(7)
C4 O3 C3 C2 -114.6(6)
C5 C4 C3 O3 -101.5(6)
O3 C4 C3 C7 -102.0(7)
C5 C4 C3 C7 156.5(6)
O3 C4 C3 C2 98.4(6)
C5 C4 C3 C2 -3.1(9)
C1 C2 C3 O3 65.3(7)
C1 C2 C3 C4 -1.9(9)
C1 C2 C3 C7 -162.8(6)

loop_
_cod_related_entry_id
_cod_related_entry_database
_cod_related_entry_code
1 ChemSpider 30658526
